data_4028022
loop_
_publ_author_name
'Biswajit Panda'
'Tarun K. Sarkar'

_publ_section_title
;
 Gold Catalysis: Regio- and Stereoselective Total Synthesis of Xyloketals
 D and G and the Related Natural Product Alboatrin
;
_journal_name_full 'Journal of Organic Chemistry'
_journal_page_first 2413
_journal_page_last 2421
_journal_paper_doi 10.1021/jo302545n
_journal_volume 78
_journal_year 2013
_chemical_formula_sum 'C15 H20 O5'
_chemical_formula_weight 280.31
_chemical_name_systematic
;
 ?
;
_space_group_IT_number 1
_symmetry_cell_setting triclinic
_symmetry_space_group_name_Hall 'P 1'
_symmetry_space_group_name_H-M 'P 1'
_atom_sites_solution_hydrogens geom
_atom_sites_solution_primary direct
_atom_sites_solution_secondary difmap
_audit_creation_method SHELXL-97
_cell_angle_alpha 83.867(5)
_cell_angle_beta 80.951(5)
_cell_angle_gamma 87.080(5)
_cell_formula_units_Z 2
_cell_length_a 7.359(5)
_cell_length_b 7.989(5)
_cell_length_c 12.405(5)
_cell_measurement_temperature 293(2)
_cell_volume 715.7(7)
_computing_structure_refinement 'SHELXL-97 (Sheldrick, 2008)'
_diffrn_ambient_temperature 293(2)
_diffrn_measured_fraction_theta_full 0.993
_diffrn_measured_fraction_theta_max 0.993
_diffrn_radiation_monochromator graphite
_diffrn_radiation_source 'fine-focus sealed tube'
_diffrn_radiation_type MoK\a
_diffrn_radiation_wavelength 0.71073
_diffrn_reflns_av_R_equivalents 0.0306
_diffrn_reflns_av_sigmaI/netI 0.0464
_diffrn_reflns_limit_h_max 8
_diffrn_reflns_limit_h_min -8
_diffrn_reflns_limit_k_max 9
_diffrn_reflns_limit_k_min -9
_diffrn_reflns_limit_l_max 14
_diffrn_reflns_limit_l_min -14
_diffrn_reflns_number 8578
_diffrn_reflns_theta_full 25.00
_diffrn_reflns_theta_max 25.00
_diffrn_reflns_theta_min 1.67
_exptl_absorpt_coefficient_mu 0.097
_exptl_absorpt_correction_T_max 0.9837
_exptl_absorpt_correction_T_min 0.9622
_exptl_crystal_density_diffrn 1.301
_exptl_crystal_F_000 300
_exptl_crystal_size_max 0.40
_exptl_crystal_size_mid 0.20
_exptl_crystal_size_min 0.17
_refine_diff_density_max 0.310
_refine_diff_density_min -0.266
_refine_diff_density_rms 0.044
_refine_ls_abs_structure_details 'Flack H D (1983), Acta Cryst. A39, 876-881'
_refine_ls_abs_structure_Flack 2(3)
_refine_ls_extinction_method none
_refine_ls_goodness_of_fit_ref 1.016
_refine_ls_hydrogen_treatment mixed
_refine_ls_matrix_type full
_refine_ls_number_parameters 361
_refine_ls_number_reflns 4028
_refine_ls_number_restraints 3
_refine_ls_restrained_S_all 1.016
_refine_ls_R_factor_all 0.1061
_refine_ls_R_factor_gt 0.0545
_refine_ls_shift/su_max 0.731
_refine_ls_shift/su_mean 0.168
_refine_ls_structure_factor_coef Fsqd
_refine_ls_weighting_details 'calc w=1/[\s^2^(Fo^2^)+(0.1101P)^2^+0.0064P] where P=(Fo^2^+2Fc^2^)/3'
_refine_ls_weighting_scheme calc
_refine_ls_wR_factor_gt 0.1526
_refine_ls_wR_factor_ref 0.1899
_reflns_number_gt 2321
_reflns_number_total 4028
_reflns_threshold_expression >2\s(I)
_cod_data_source_file jo302545n_si_002.cif
_cod_data_source_block bp1114out
_cod_database_code 4028022

loop_
_symmetry_equiv_pos_as_xyz
'x, y, z'

loop_
_atom_site_label
_atom_site_type_symbol
_atom_site_fract_x
_atom_site_fract_y
_atom_site_fract_z
_atom_site_U_iso_or_equiv
_atom_site_adp_type
_atom_site_occupancy
_atom_site_symmetry_multiplicity
_atom_site_calc_flag
_atom_site_refinement_flags
O001 O 0.7473(9) 0.8405(10) 1.3740(6) 0.086(2) Uani 1 1 d .
O002 O 1.1340(9) 1.0501(9) 1.6081(5) 0.076(2) Uani 1 1 d .
O003 O 0.6832(10) 0.4871(9) 1.1257(5) 0.0776(19) Uani 1 1 d .
C004 C 1.0327(12) 0.9554(10) 1.2995(7) 0.055(2) Uani 1 1 d .
O005 O 0.6094(8) 0.2713(7) 0.4757(4) 0.0591(15) Uani 1 1 d .
C006 C 0.5492(11) 0.2929(10) 0.7679(8) 0.055(2) Uani 1 1 d .
O007 O 0.7336(11) 0.2576(8) 0.9658(6) 0.101(3) Uani 1 1 d .
H007 H 0.7517 0.2766 1.0269 0.151 Uiso 1 1 calc R
O008 O 0.6387(10) 0.7512(8) 1.0619(6) 0.080(2) Uani 1 1 d .
O009 O 1.1020(8) 0.5717(8) 1.0232(5) 0.0679(18) Uani 1 1 d .
C2 C 1.1343(16) 0.5275(17) 0.6260(11) 0.137(5) Uani 1 1 d .
H2A H 1.2283 0.5797 0.6550 0.205 Uiso 1 1 calc R
H2B H 1.0897 0.6040 0.5702 0.205 Uiso 1 1 calc R
H2C H 1.1846 0.4269 0.5950 0.205 Uiso 1 1 calc R
O011 O 1.0505(10) 0.8370(10) 0.9547(5) 0.081(2) Uani 1 1 d .
C012 C 0.5295(15) 0.7632(14) 0.7775(9) 0.088(3) Uani 1 1 d .
H01A H 0.5634 0.6851 0.7234 0.132 Uiso 1 1 calc R
H01B H 0.5583 0.8752 0.7452 0.132 Uiso 1 1 calc R
H01C H 0.3998 0.7584 0.8037 0.132 Uiso 1 1 calc R
C013 C 0.9285(12) 0.9381(10) 1.4979(7) 0.053(2) Uani 1 1 d .
H013 H 0.8423 0.9038 1.5584 0.064 Uiso 1 1 calc R
C014 C 1.2169(12) 1.0686(11) 1.4208(7) 0.054(2) Uani 1 1 d .
H014 H 1.3185 1.1264 1.4307 0.065 Uiso 1 1 calc R
C015 C 0.8376(11) 0.4111(10) 0.6912(7) 0.051(2) Uani 1 1 d .
O016 O 1.0056(10) 1.0708(8) 1.1146(5) 0.083(2) Uani 1 1 d .
H016 H 0.9846 1.0493 1.0547 0.125 Uiso 1 1 calc R
C017 C 1.1372(15) 0.4863(12) 1.1223(9) 0.075(3) Uani 1 1 d .
H01D H 1.2652 0.4475 1.1151 0.089 Uiso 1 1 calc R
H01E H 1.0611 0.3885 1.1403 0.089 Uiso 1 1 calc R
C018 C 0.6484(12) 0.3072(10) 0.5737(7) 0.054(2) Uani 1 1 d .
C019 C 1.0888(11) 1.0170(10) 1.5095(7) 0.048(2) Uani 1 1 d .
O2 O 0.9900(10) 0.4867(9) 0.7097(6) 0.086(2) Uani 1 1 d .
C021 C 0.7435(13) 0.4049(11) 0.8972(7) 0.056(2) Uani 1 1 d .
H021 H 0.8708 0.4407 0.8883 0.068 Uiso 1 1 calc R
C022 C 0.6203(11) 0.5516(10) 0.9389(6) 0.0481(19) Uani 1 1 d .
H022 H 0.4919 0.5196 0.9456 0.058 Uiso 1 1 calc R
C3 C 0.7272(15) 0.3281(12) 0.3797(7) 0.072(3) Uani 1 1 d .
H3A H 0.6847 0.2910 0.3172 0.108 Uiso 1 1 calc R
H3B H 0.8497 0.2833 0.3837 0.108 Uiso 1 1 calc R
H3C H 0.7276 0.4490 0.3725 0.108 Uiso 1 1 calc R
C024 C 0.9944(15) 0.9182(11) 1.1901(7) 0.065(2) Uani 1 1 d .
H024 H 0.8667 0.8829 1.2004 0.078 Uiso 1 1 calc R
C025 C 0.9037(12) 0.9131(9) 1.3924(7) 0.051(2) Uani 1 1 d .
C026 C 1.0859(11) 0.7384(12) 1.0322(8) 0.059(2) Uani 1 1 d .
C027 C 0.6386(13) 0.7159(12) 0.8754(7) 0.066(3) Uani 1 1 d .
H027 H 0.7693 0.7251 0.8449 0.079 Uiso 1 1 calc R
C028 C 1.1140(13) 0.7743(11) 1.1458(6) 0.060(2) Uani 1 1 d .
H028 H 1.2421 0.8063 1.1404 0.072 Uiso 1 1 calc R
C029 C 0.5196(12) 0.2633(10) 0.6667(7) 0.051(2) Uani 1 1 d .
H029 H 0.4118 0.2130 0.6589 0.061 Uiso 1 1 calc R
C030 C 0.6556(12) 0.5871(12) 1.0515(7) 0.061(2) Uani 1 1 d .
C031 C 1.0964(11) 0.6012(9) 1.2135(7) 0.055(2) Uani 1 1 d .
H031 H 0.9678 0.5887 1.2478 0.066 Uiso 1 1 calc R
C032 C 0.8065(11) 0.3795(10) 0.5873(7) 0.050(2) Uani 1 1 d .
H032 H 0.8946 0.4080 0.5265 0.060 Uiso 1 1 calc R
C033 C 1.3677(18) 1.0799(13) 1.2220(7) 0.116(5) Uani 1 1 d .
H03A H 1.4584 1.1301 1.2548 0.175 Uiso 1 1 calc R
H03B H 1.3292 1.1580 1.1649 0.175 Uiso 1 1 calc R
H03C H 1.4197 0.9795 1.1914 0.175 Uiso 1 1 calc R
C034 C 0.4052(12) 0.2508(10) 0.8612(7) 0.061(2) Uani 1 1 d .
H03D H 0.3054 0.2008 0.8364 0.092 Uiso 1 1 calc R
H03E H 0.3609 0.3514 0.8943 0.092 Uiso 1 1 calc R
H03F H 0.4548 0.1726 0.9143 0.092 Uiso 1 1 calc R
C035 C 0.7092(11) 0.3654(9) 0.7845(7) 0.048(2) Uani 1 1 d .
C036 C 1.0120(16) 0.9925(14) 1.7048(8) 0.080(3) Uani 1 1 d .
H03G H 1.0597 1.0193 1.7684 0.120 Uiso 1 1 calc R
H03H H 1.0013 0.8728 1.7079 0.120 Uiso 1 1 calc R
H03I H 0.8929 1.0468 1.7031 0.120 Uiso 1 1 calc R
C037 C 1.1940(13) 1.0332(9) 1.3132(6) 0.053(2) Uani 1 1 d .
C038 C 1.2136(15) 0.5698(11) 1.2993(8) 0.072(3) Uani 1 1 d .
H03G H 1.1922 0.4595 1.3369 0.109 Uiso 1 1 calc R
H03H H 1.1849 0.6527 1.3506 0.109 Uiso 1 1 calc R
H03I H 1.3406 0.5766 1.2666 0.109 Uiso 1 1 calc R
C039 C 0.5967(14) 0.8457(11) 0.9593(8) 0.066(3) Uani 1 1 d .
H03J H 0.6743 0.9421 0.9385 0.080 Uiso 1 1 calc R
H03K H 0.4687 0.8842 0.9666 0.080 Uiso 1 1 calc R
C1 C 0.6167(12) 0.8017(11) 1.4599(8) 0.076(3) Uani 1 1 d .
H1A H 0.5162 0.7522 1.4355 0.114 Uiso 1 1 calc R
H1B H 0.5733 0.9020 1.4934 0.114 Uiso 1 1 calc R
H1C H 0.6670 0.7229 1.5124 0.114 Uiso 1 1 calc R

loop_
_atom_site_aniso_label
_atom_site_aniso_U_11
_atom_site_aniso_U_22
_atom_site_aniso_U_33
_atom_site_aniso_U_23
_atom_site_aniso_U_13
_atom_site_aniso_U_12
O001 0.079(5) 0.118(6) 0.065(5) -0.014(4) -0.010(4) -0.019(4)
O002 0.086(5) 0.095(5) 0.050(4) -0.005(4) -0.016(4) -0.024(4)
O003 0.107(5) 0.083(5) 0.042(4) -0.004(3) -0.014(4) 0.011(4)
C004 0.067(6) 0.051(5) 0.044(5) -0.008(4) -0.002(5) 0.012(4)
O005 0.072(4) 0.068(4) 0.042(4) -0.007(3) -0.021(3) -0.010(3)
C006 0.058(5) 0.042(5) 0.062(6) -0.005(4) -0.004(5) 0.014(4)
O007 0.182(8) 0.048(4) 0.081(5) 0.001(4) -0.056(6) 0.013(4)
O008 0.113(5) 0.065(4) 0.064(4) -0.027(4) -0.009(4) -0.009(4)
O009 0.077(4) 0.078(5) 0.051(4) -0.018(4) -0.007(3) -0.008(4)
C2 0.088(8) 0.153(11) 0.144(10) 0.059(8) 0.007(7) -0.001(7)
O011 0.095(5) 0.108(6) 0.043(4) -0.003(4) -0.013(4) -0.017(4)
C012 0.116(8) 0.074(6) 0.083(8) -0.010(5) -0.047(7) 0.014(6)
C013 0.066(6) 0.045(4) 0.048(5) -0.007(4) -0.009(4) 0.012(4)
C014 0.057(5) 0.047(4) 0.058(5) -0.009(4) -0.013(4) 0.005(4)
C015 0.048(5) 0.056(5) 0.052(6) -0.015(4) -0.016(4) 0.000(4)
O016 0.142(6) 0.061(4) 0.051(4) 0.000(3) -0.040(4) 0.010(4)
C017 0.096(8) 0.045(5) 0.077(7) -0.017(5) 0.012(6) -0.008(5)
C018 0.069(6) 0.045(4) 0.048(6) -0.013(4) -0.011(5) 0.008(4)
C019 0.062(5) 0.043(4) 0.044(5) 0.002(4) -0.022(4) -0.005(4)
O2 0.093(5) 0.082(5) 0.094(5) -0.027(4) -0.031(5) -0.005(4)
C021 0.073(6) 0.053(5) 0.048(5) -0.010(4) -0.025(4) 0.011(4)
C022 0.052(5) 0.048(4) 0.044(5) -0.007(4) -0.002(4) 0.001(4)
C3 0.108(8) 0.069(6) 0.038(6) 0.002(5) -0.012(5) 0.000(5)
C024 0.096(7) 0.052(5) 0.047(5) -0.005(4) -0.012(5) 0.007(5)
C025 0.058(5) 0.032(4) 0.067(6) -0.007(4) -0.028(5) 0.004(4)
C026 0.054(5) 0.069(6) 0.054(6) -0.011(5) 0.002(4) -0.017(4)
C027 0.079(6) 0.068(6) 0.048(5) -0.015(4) 0.004(5) 0.004(5)
C028 0.089(7) 0.055(5) 0.038(5) -0.004(4) -0.020(4) -0.010(4)
C029 0.054(5) 0.044(4) 0.055(5) -0.001(4) -0.010(4) -0.009(4)
C030 0.073(6) 0.065(6) 0.042(5) -0.016(5) 0.003(4) 0.000(5)
C031 0.069(6) 0.038(4) 0.055(5) 0.005(4) -0.004(4) -0.002(4)
C032 0.046(5) 0.055(5) 0.050(5) -0.009(4) -0.001(4) -0.009(4)
C033 0.238(14) 0.074(6) 0.026(4) 0.004(4) -0.007(6) 0.032(7)
C034 0.080(5) 0.041(4) 0.052(4) 0.000(3) 0.017(4) 0.004(3)
C035 0.067(6) 0.034(4) 0.048(5) -0.007(4) -0.018(4) -0.002(4)
C036 0.104(8) 0.086(7) 0.051(6) -0.006(5) -0.013(6) -0.021(6)
C037 0.079(6) 0.041(4) 0.039(5) 0.000(4) -0.011(4) -0.003(4)
C038 0.115(7) 0.044(4) 0.049(5) 0.008(4) 0.000(5) 0.022(4)
C039 0.081(7) 0.056(5) 0.062(6) -0.010(5) -0.012(5) 0.000(5)
C1 0.060(5) 0.078(5) 0.105(7) -0.051(5) -0.030(5) -0.001(4)

loop_
_atom_type_symbol
_atom_type_description
_atom_type_scat_dispersion_real
_atom_type_scat_dispersion_imag
_atom_type_scat_source
C C 0.0033 0.0016 'International Tables Vol C Tables 4.2.6.8 and 6.1.1.4'
H H 0.0000 0.0000 'International Tables Vol C Tables 4.2.6.8 and 6.1.1.4'
O O 0.0106 0.0060 'International Tables Vol C Tables 4.2.6.8 and 6.1.1.4'

loop_
_geom_angle_atom_site_label_1
_geom_angle_atom_site_label_2
_geom_angle_atom_site_label_3
_geom_angle
C1 O001 C025 118.3(7)
C019 O002 C036 117.0(7)
C025 C004 C037 118.3(8)
C025 C004 C024 119.1(8)
C037 C004 C024 122.6(8)
C018 O005 C3 118.7(7)
C029 C006 C035 121.9(8)
C029 C006 C034 118.3(8)
C035 C006 C034 119.8(9)
C021 O007 H007 109.2
C030 O008 C039 110.6(7)
C026 O009 C017 109.7(7)
O2 C2 H2A 109.4
O2 C2 H2B 109.5
H2A C2 H2B 109.5
O2 C2 H2C 109.5
H2A C2 H2C 109.5
H2B C2 H2C 109.5
C027 C012 H01A 109.4
C027 C012 H01B 109.7
H01A C012 H01B 109.5
C027 C012 H01C 109.4
H01A C012 H01C 109.5
H01B C012 H01C 109.5
C025 C013 C019 117.2(8)
C025 C013 H013 121.5
C019 C013 H013 121.3
C019 C014 C037 120.0(8)
C019 C014 H014 120.0
C037 C014 H014 120.0
O2 C015 C032 123.6(8)
O2 C015 C035 115.7(8)
C032 C015 C035 120.7(7)
C024 O016 H016 109.7
O009 C017 C031 110.3(8)
O009 C017 H01D 109.6
C031 C017 H01D 109.6
O009 C017 H01E 109.6
C031 C017 H01E 109.6
H01D C017 H01E 108.1
O005 C018 C032 124.2(8)
O005 C018 C029 117.4(7)
C032 C018 C029 118.4(8)
O002 C019 C014 113.7(7)
O002 C019 C013 124.3(8)
C014 C019 C013 122.0(8)
C015 O2 C2 121.8(9)
O007 C021 C035 108.2(7)
O007 C021 C022 115.6(8)
C035 C021 C022 112.1(7)
O007 C021 H021 106.7
C035 C021 H021 106.8
C022 C021 H021 106.9
C027 C022 C030 103.2(7)
C027 C022 C021 118.2(7)
C030 C022 C021 111.1(7)
C027 C022 H022 107.9
C030 C022 H022 108.0
C021 C022 H022 108.1
O005 C3 H3A 109.6
O005 C3 H3B 109.3
H3A C3 H3B 109.5
O005 C3 H3C 109.5
H3A C3 H3C 109.5
H3B C3 H3C 109.5
O016 C024 C004 110.0(7)
O016 C024 C028 113.0(8)
C004 C024 C028 112.6(8)
O016 C024 H024 107.0
C004 C024 H024 106.9
C028 C024 H024 106.9
O001 C025 C013 120.6(8)
O001 C025 C004 115.9(8)
C013 C025 C004 123.5(8)
O011 C026 O009 120.4(9)
O011 C026 C028 129.3(9)
O009 C026 C028 110.3(9)
C022 C027 C039 105.7(7)
C022 C027 C012 120.8(8)
C039 C027 C012 110.5(9)
C022 C027 H027 106.4
C039 C027 H027 106.4
C012 C027 H027 106.3
C024 C028 C026 114.1(8)
C024 C028 C031 117.3(8)
C026 C028 C031 103.9(7)
C024 C028 H028 106.8
C026 C028 H028 107.0
C031 C028 H028 107.1
C006 C029 C018 121.1(7)
C006 C029 H029 119.4
C018 C029 H029 119.5
O003 C030 O008 121.8(9)
O003 C030 C022 127.3(8)
O008 C030 C022 110.7(9)
C038 C031 C017 114.9(8)
C038 C031 C028 115.8(7)
C017 C031 C028 100.2(7)
C038 C031 H031 108.5
C017 C031 H031 108.4
C028 C031 H031 108.5
C018 C032 C015 120.8(8)
C018 C032 H032 119.7
C015 C032 H032 119.5
C037 C033 H03A 109.6
C037 C033 H03B 109.3
H03A C033 H03B 109.5
C037 C033 H03C 109.6
H03A C033 H03C 109.5
H03B C033 H03C 109.5
C006 C034 H03D 109.4
C006 C034 H03E 109.3
H03D C034 H03E 109.5
C006 C034 H03F 109.6
H03D C034 H03F 109.5
H03E C034 H03F 109.5
C006 C035 C015 117.1(8)
C006 C035 C021 122.9(8)
C015 C035 C021 119.9(7)
O002 C036 H03G 109.3
O002 C036 H03H 109.4
H03G C036 H03H 109.5
O002 C036 H03I 109.7
H03G C036 H03I 109.5
H03H C036 H03I 109.5
C004 C037 C014 118.8(8)
C004 C037 C033 127.6(8)
C014 C037 C033 113.5(7)
C031 C038 H03G 109.3
C031 C038 H03H 109.6
H03G C038 H03H 109.5
C031 C038 H03I 109.5
H03G C038 H03I 109.5
H03H C038 H03I 109.5
O008 C039 C027 103.3(7)
O008 C039 H03J 111.1
C027 C039 H03J 111.0
O008 C039 H03K 111.1
C027 C039 H03K 111.2
H03J C039 H03K 109.1
O001 C1 H1A 109.4
O001 C1 H1B 109.5
H1A C1 H1B 109.5
O001 C1 H1C 109.5
H1A C1 H1C 109.5
H1B C1 H1C 109.5

loop_
_geom_bond_atom_site_label_1
_geom_bond_atom_site_label_2
_geom_bond_distance
O001 C1 1.339(11)
O001 C025 1.375(9)
O002 C019 1.373(10)
O002 C036 1.429(12)
O003 C030 1.188(11)
C004 C025 1.395(12)
C004 C037 1.409(12)
C004 C024 1.492(13)
O005 C018 1.354(10)
O005 C3 1.406(11)
C006 C029 1.354(12)
C006 C035 1.391(11)
C006 C034 1.465(12)
O007 C021 1.375(11)
O007 H007 0.8200
O008 C030 1.328(11)
O008 C039 1.477(12)
O009 C026 1.346(11)
O009 C017 1.395(13)
C2 O2 1.388(13)
C2 H2A 0.9600
C2 H2B 0.9600
C2 H2C 0.9600
O011 C026 1.229(11)
C012 C027 1.563(14)
C012 H01A 0.9600
C012 H01B 0.9600
C012 H01C 0.9600
C013 C025 1.386(12)
C013 C019 1.399(12)
C013 H013 0.9300
C014 C019 1.373(11)
C014 C037 1.430(12)
C014 H014 0.9300
C015 O2 1.363(10)
C015 C032 1.395(12)
C015 C035 1.402(12)
O016 C024 1.453(11)
O016 H016 0.8200
C017 C031 1.517(12)
C017 H01D 0.9700
C017 H01E 0.9700
C018 C032 1.367(11)
C018 C029 1.398(11)
C021 C035 1.527(11)
C021 C022 1.529(11)
C021 H021 0.9800
C022 C027 1.458(13)
C022 C030 1.518(11)
C022 H022 0.9800
C3 H3A 0.9600
C3 H3B 0.9600
C3 H3C 0.9600
C024 C028 1.509(13)
C024 H024 0.9800
C026 C028 1.515(12)
C027 C039 1.532(12)
C027 H027 0.9800
C028 C031 1.540(12)
C028 H028 0.9800
C029 H029 0.9300
C031 C038 1.466(12)
C031 H031 0.9800
C032 H032 0.9300
C033 C037 1.599(15)
C033 H03A 0.9600
C033 H03B 0.9600
C033 H03C 0.9600
C034 H03D 0.9600
C034 H03E 0.9600
C034 H03F 0.9600
C036 H03G 0.9600
C036 H03H 0.9600
C036 H03I 0.9600
C038 H03G 0.9600
C038 H03H 0.9600
C038 H03I 0.9600
C039 H03J 0.9700
C039 H03K 0.9700
C1 H1A 0.9600
C1 H1B 0.9600
C1 H1C 0.9600

loop_
_geom_torsion_atom_site_label_1
_geom_torsion_atom_site_label_2
_geom_torsion_atom_site_label_3
_geom_torsion_atom_site_label_4
_geom_torsion
C026 O009 C017 C031 14.7(10)
C3 O005 C018 C032 -7.6(12)
C3 O005 C018 C029 174.0(8)
C036 O002 C019 C014 -176.9(8)
C036 O002 C019 C013 2.9(13)
C037 C014 C019 O002 176.2(8)
C037 C014 C019 C013 -3.7(12)
C025 C013 C019 O002 -179.7(8)
C025 C013 C019 C014 0.2(11)
C032 C015 O2 C2 -4.8(14)
C035 C015 O2 C2 175.3(9)
O007 C021 C022 C027 173.7(8)
C035 C021 C022 C027 -61.6(10)
O007 C021 C022 C030 54.7(10)
C035 C021 C022 C030 179.4(7)
C025 C004 C024 O016 124.9(9)
C037 C004 C024 O016 -54.6(12)
C025 C004 C024 C028 -108.1(9)
C037 C004 C024 C028 72.4(11)
C1 O001 C025 C013 2.9(12)
C1 O001 C025 C004 -178.2(8)
C019 C013 C025 O001 -178.3(8)
C019 C013 C025 C004 3.0(11)
C037 C004 C025 O001 178.8(7)
C024 C004 C025 O001 -0.7(11)
C037 C004 C025 C013 -2.4(11)
C024 C004 C025 C013 178.1(8)
C017 O009 C026 O011 -178.4(9)
C017 O009 C026 C028 0.7(9)
C030 C022 C027 C039 -24.7(9)
C021 C022 C027 C039 -147.7(7)
C030 C022 C027 C012 -150.9(8)
C021 C022 C027 C012 86.0(11)
O016 C024 C028 C026 -51.6(11)
C004 C024 C028 C026 -177.1(7)
O016 C024 C028 C031 -173.5(7)
C004 C024 C028 C031 61.1(11)
O011 C026 C028 C024 34.9(13)
O009 C026 C028 C024 -144.1(8)
O011 C026 C028 C031 163.8(9)
O009 C026 C028 C031 -15.2(9)
C035 C006 C029 C018 -1.0(12)
C034 C006 C029 C018 177.3(7)
O005 C018 C029 C006 179.2(8)
C032 C018 C029 C006 0.6(12)
C039 O008 C030 O003 -177.4(9)
C039 O008 C030 C022 -1.8(10)
C027 C022 C030 O003 -167.3(10)
C021 C022 C030 O003 -39.7(12)
C027 C022 C030 O008 17.3(9)
C021 C022 C030 O008 144.9(8)
O009 C017 C031 C038 -147.7(8)
O009 C017 C031 C028 -22.8(10)
C024 C028 C031 C038 -87.3(11)
C026 C028 C031 C038 145.7(8)
C024 C028 C031 C017 148.5(8)
C026 C028 C031 C017 21.5(9)
O005 C018 C032 C015 -179.4(8)
C029 C018 C032 C015 -0.9(12)
O2 C015 C032 C018 -178.3(8)
C035 C015 C032 C018 1.6(12)
C029 C006 C035 C015 1.6(12)
C034 C006 C035 C015 -176.7(7)
C029 C006 C035 C021 178.2(8)
C034 C006 C035 C021 -0.1(11)
O2 C015 C035 C006 178.0(7)
C032 C015 C035 C006 -1.9(11)
O2 C015 C035 C021 1.3(11)
C032 C015 C035 C021 -178.6(8)
O007 C021 C035 C006 58.0(11)
C022 C021 C035 C006 -70.6(10)
O007 C021 C035 C015 -125.6(9)
C022 C021 C035 C015 105.8(9)
C025 C004 C037 C014 -1.3(12)
C024 C004 C037 C014 178.2(8)
C025 C004 C037 C033 174.7(8)
C024 C004 C037 C033 -5.8(14)
C019 C014 C037 C004 4.2(12)
C019 C014 C037 C033 -172.3(8)
C030 O008 C039 C027 -13.7(10)
C022 C027 C039 O008 24.1(10)
C012 C027 C039 O008 156.4(8)
